data_4312758
loop_
_publ_author_name
'Jos\'e Carranza'
'Conor Brennan'
'Jorunn Sletten'
'Juan Modesto Clemente-Juan'
'Francesc Lloret'
'Miguel Julve'

_publ_section_title
;
 Crystal Structures and Magnetic Properties of
 2,3,5,6-Tetrakis(2-pyridyl)pyrazine (tppz)-Containing Copper(II)
 Complexes
;
_journal_name_full 'Inorganic Chemistry'
_journal_page_first 8716
_journal_page_last 8727
_journal_paper_doi 10.1021/ic030244v
_journal_volume 42
_journal_year 2003
_chemical_formula_sum 'C24 H16 Cu4 N30'
_chemical_formula_weight 978.83
_chemical_name_systematic
;
   ?
;
_space_group_IT_number 2
_symmetry_cell_setting triclinic
_symmetry_space_group_name_Hall '-P 1'
_symmetry_space_group_name_H-M 'P -1'
_atom_sites_solution_hydrogens geom
_atom_sites_solution_primary 'Patterson method'
_atom_sites_solution_secondary difmap
_audit_creation_method SHELXL-97
_cell_angle_alpha 72.4450(10)
_cell_angle_beta 83.6300(10)
_cell_angle_gamma 73.7010(10)
_cell_formula_units_Z 1
_cell_length_a 7.9898(4)
_cell_length_b 9.7407(5)
_cell_length_c 11.8232(6)
_cell_measurement_reflns_used 3063
_cell_measurement_temperature 293(2)
_cell_measurement_theta_max 31.9
_cell_measurement_theta_min 2.4
_cell_volume 841.70(7)
_computing_cell_refinement 'SAINT, version 6.02a'
_computing_data_collection 'SMART, version 5.054'
_computing_data_reduction 'SAINT, version 6.02a'
_computing_structure_refinement 'SHELXL-97 (Sheldrick, 1997)'
_computing_structure_solution 'SHELXS-97 (Sheldrick, 1990)'
_diffrn_ambient_temperature 293(2)
_diffrn_measured_fraction_theta_full 0.664
_diffrn_measured_fraction_theta_max 0.664
_diffrn_measurement_device_type '2K SMART CCD'
_diffrn_measurement_method 'omega scan'
_diffrn_radiation_monochromator graphite
_diffrn_radiation_source 'fine-focus sealed tube'
_diffrn_radiation_type MoK\a
_diffrn_radiation_wavelength 0.71073
_diffrn_reflns_av_R_equivalents 0.0161
_diffrn_reflns_av_sigmaI/netI 0.0335
_diffrn_reflns_limit_h_max 5
_diffrn_reflns_limit_h_min -11
_diffrn_reflns_limit_k_max 14
_diffrn_reflns_limit_k_min -12
_diffrn_reflns_limit_l_max 16
_diffrn_reflns_limit_l_min -16
_diffrn_reflns_number 4914
_diffrn_reflns_theta_full 32.00
_diffrn_reflns_theta_max 32.00
_diffrn_reflns_theta_min 2.27
_diffrn_standards_decay_% 0
_diffrn_standards_number '50 first frames remeasured at and of experiment'
_exptl_absorpt_coefficient_mu 2.566
_exptl_absorpt_correction_T_max 'see above'
_exptl_absorpt_correction_T_min 'ratio Tmin/Tmax 0.739956'
_exptl_absorpt_correction_type 'empirical, SADABS'
_exptl_crystal_colour 'dark brown'
_exptl_crystal_density_diffrn 1.931
_exptl_crystal_density_method 'not measured'
_exptl_crystal_description arrow-shape
_exptl_crystal_F_000 486
_exptl_crystal_size_max 0.20
_exptl_crystal_size_mid 0.18
_exptl_crystal_size_min 0.08
_refine_diff_density_max 0.374
_refine_diff_density_min -0.479
_refine_diff_density_rms 0.063
_refine_ls_extinction_method none
_refine_ls_goodness_of_fit_ref 1.075
_refine_ls_hydrogen_treatment 'riding model'
_refine_ls_matrix_type full
_refine_ls_number_parameters 262
_refine_ls_number_reflns 3875
_refine_ls_number_restraints 0
_refine_ls_restrained_S_all 1.075
_refine_ls_R_factor_all 0.0431
_refine_ls_R_factor_gt 0.0304
_refine_ls_shift/su_max 0.001
_refine_ls_shift/su_mean 0.000
_refine_ls_structure_factor_coef Fsqd
_refine_ls_weighting_details 'calc w=1/[\s^2^(Fo^2^)+(0.0402P)^2^+0.0186P] where P=(Fo^2^+2Fc^2^)/3'
_refine_ls_weighting_scheme calc
_refine_ls_wR_factor_gt 0.0779
_refine_ls_wR_factor_ref 0.0814
_reflns_number_gt 3069
_reflns_number_total 3875
_reflns_threshold_expression >2sigma(I)
_cod_data_source_file ic030244v_si1_3.cif
_cod_data_source_block 35bjc
_cod_database_code 4312758

loop_
_symmetry_equiv_pos_as_xyz
'x, y, z'
'-x, -y, -z'

loop_
_atom_site_label
_atom_site_type_symbol
_atom_site_fract_x
_atom_site_fract_y
_atom_site_fract_z
_atom_site_U_iso_or_equiv
_atom_site_adp_type
_atom_site_occupancy
_atom_site_symmetry_multiplicity
_atom_site_calc_flag
_atom_site_refinement_flags
_atom_site_disorder_assembly
_atom_site_disorder_group
Cu1 Cu 0.82614(3) 0.42374(3) 0.31508(3) 0.02960(9) Uani 1 1 d . . .
Cu2 Cu 0.46452(3) 0.45308(4) 0.13614(3) 0.03427(10) Uani 1 1 d . . .
N1 N 0.9062(2) 0.2511(2) 0.46063(18) 0.0264(4) Uani 1 1 d . . .
N2 N 0.7061(2) 0.6373(2) 0.22445(18) 0.0309(4) Uani 1 1 d . . .
N3 N 0.6455(2) 0.4790(2) 0.43461(17) 0.0238(4) Uani 1 1 d . . .
N4 N 0.9698(3) 0.3725(3) 0.1824(2) 0.0415(6) Uani 1 1 d . . .
N5 N 1.1196(3) 0.3134(3) 0.1789(2) 0.0394(5) Uani 1 1 d . . .
N6 N 1.2662(3) 0.2598(4) 0.1692(3) 0.0747(10) Uani 1 1 d . . .
N7 N 0.6049(3) 0.3047(3) 0.2671(2) 0.0394(5) Uani 1 1 d . . .
N8 N 0.5292(2) 0.2455(2) 0.3538(2) 0.0331(5) Uani 1 1 d . . .
N9 N 0.4662(3) 0.1861(3) 0.4404(2) 0.0483(6) Uani 1 1 d . . .
N10 N 0.3044(3) 0.5640(3) 0.2345(2) 0.0429(6) Uani 1 1 d . . .
N11 N 0.1862(3) 0.5314(2) 0.29755(19) 0.0334(5) Uani 1 1 d . . .
N12 N 0.0719(3) 0.5089(3) 0.3619(3) 0.0567(8) Uani 1 1 d . . .
N13 N 0.6318(3) 0.3942(3) 0.0118(2) 0.0574(7) Uani 1 1 d . . .
N14 N 0.7539(3) 0.2847(3) 0.0193(2) 0.0404(5) Uani 1 1 d . . .
N15 N 0.8669(3) 0.1841(3) 0.0250(3) 0.0586(7) Uani 1 1 d . . .
C1 C 1.0685(3) 0.1617(3) 0.4748(2) 0.0332(6) Uani 1 1 d . . .
H1 H 1.1428 0.1623 0.4084 0.040 Uiso 1 1 calc R . .
C2 C 1.1297(3) 0.0698(3) 0.5824(3) 0.0399(6) Uani 1 1 d . . .
H2 H 1.2442 0.0112 0.5889 0.048 Uiso 1 1 calc R . .
C3 C 1.0192(3) 0.0649(3) 0.6815(3) 0.0376(6) Uani 1 1 d . . .
H3 H 1.0572 0.0013 0.7554 0.045 Uiso 1 1 calc R . .
C4 C 0.8503(3) 0.1568(3) 0.6685(2) 0.0311(5) Uani 1 1 d . . .
H4 H 0.7739 0.1560 0.7339 0.037 Uiso 1 1 calc R . .
C5 C 0.7972(2) 0.2484(2) 0.5588(2) 0.0253(5) Uani 1 1 d . . .
C6 C 0.7707(3) 0.7166(3) 0.1248(2) 0.0395(6) Uani 1 1 d . . .
H6 H 0.8539 0.6663 0.0795 0.047 Uiso 1 1 calc R . .
C7 C 0.7179(4) 0.8703(3) 0.0870(3) 0.0450(7) Uani 1 1 d . . .
H7 H 0.7603 0.9226 0.0153 0.054 Uiso 1 1 calc R . .
C8 C 0.6013(3) 0.9449(3) 0.1572(3) 0.0407(6) Uani 1 1 d . . .
H8 H 0.5691 1.0486 0.1354 0.049 Uiso 1 1 calc R . .
C9 C 0.5325(3) 0.8653(3) 0.2602(2) 0.0332(6) Uani 1 1 d . . .
H9 H 0.4538 0.9144 0.3084 0.040 Uiso 1 1 calc R . .
C10 C 0.5827(3) 0.7115(3) 0.2902(2) 0.0267(5) Uani 1 1 d . . .
C11 C 0.5242(3) 0.6090(2) 0.3982(2) 0.0238(4) Uani 1 1 d . . .
C12 C 0.6319(2) 0.3702(2) 0.5330(2) 0.0236(5) Uani 1 1 d . . .

loop_
_atom_site_aniso_label
_atom_site_aniso_U_11
_atom_site_aniso_U_22
_atom_site_aniso_U_33
_atom_site_aniso_U_23
_atom_site_aniso_U_13
_atom_site_aniso_U_12
Cu1 0.02288(13) 0.03253(17) 0.02642(18) -0.00680(13) 0.00653(10) -0.00068(11)
Cu2 0.02661(14) 0.0471(2) 0.02294(19) -0.00942(15) 0.00252(11) -0.00174(12)
N1 0.0204(8) 0.0272(10) 0.0293(12) -0.0082(9) 0.0016(7) -0.0031(7)
N2 0.0263(9) 0.0342(11) 0.0260(12) -0.0044(9) 0.0065(7) -0.0053(8)
N3 0.0200(7) 0.0253(10) 0.0213(11) -0.0042(8) 0.0024(7) -0.0023(7)
N4 0.0266(9) 0.0637(15) 0.0323(14) -0.0197(12) 0.0041(8) -0.0040(10)
N5 0.0322(10) 0.0574(14) 0.0326(14) -0.0255(12) 0.0053(9) -0.0066(10)
N6 0.0353(12) 0.122(3) 0.066(2) -0.053(2) -0.0011(12) 0.0105(15)
N7 0.0293(9) 0.0535(14) 0.0273(14) -0.0028(11) -0.0008(8) -0.0074(9)
N8 0.0265(9) 0.0345(12) 0.0347(14) -0.0079(10) -0.0045(8) -0.0029(8)
N9 0.0418(12) 0.0502(15) 0.0441(17) 0.0018(13) 0.0023(11) -0.0155(11)
N10 0.0435(12) 0.0508(15) 0.0402(15) -0.0237(12) 0.0149(10) -0.0160(11)
N11 0.0328(10) 0.0389(12) 0.0318(13) -0.0163(10) 0.0009(8) -0.0086(9)
N12 0.0550(14) 0.0734(19) 0.0606(19) -0.0366(16) 0.0243(13) -0.0377(14)
N13 0.0471(13) 0.0726(17) 0.0226(14) -0.0062(12) 0.0032(10) 0.0218(12)
N14 0.0356(10) 0.0465(13) 0.0291(14) -0.0054(11) 0.0056(9) -0.0035(10)
N15 0.0523(14) 0.0461(15) 0.062(2) -0.0096(14) 0.0112(13) 0.0004(12)
C1 0.0219(9) 0.0324(13) 0.0414(16) -0.0117(12) 0.0030(9) -0.0011(9)
C2 0.0228(10) 0.0339(14) 0.0534(19) -0.0068(13) -0.0041(10) 0.0026(9)
C3 0.0315(11) 0.0321(13) 0.0401(17) -0.0005(12) -0.0090(10) -0.0014(10)
C4 0.0274(10) 0.0301(12) 0.0300(15) -0.0036(11) -0.0014(9) -0.0037(9)
C5 0.0192(8) 0.0246(11) 0.0306(14) -0.0082(10) -0.0003(8) -0.0031(8)
C6 0.0368(12) 0.0442(16) 0.0290(16) -0.0037(13) 0.0108(11) -0.0087(11)
C7 0.0442(14) 0.0446(16) 0.0346(18) 0.0027(13) 0.0076(12) -0.0119(12)
C8 0.0388(13) 0.0313(14) 0.0432(18) 0.0004(13) 0.0032(11) -0.0090(10)
C9 0.0294(10) 0.0280(13) 0.0357(16) -0.0035(11) 0.0042(10) -0.0051(9)
C10 0.0212(9) 0.0310(12) 0.0224(13) -0.0031(10) 0.0007(8) -0.0036(8)
C11 0.0211(9) 0.0251(11) 0.0212(13) -0.0045(10) 0.0015(7) -0.0031(8)
C12 0.0190(8) 0.0259(11) 0.0232(13) -0.0064(10) -0.0003(7) -0.0022(8)

loop_
_atom_type_symbol
_atom_type_description
_atom_type_scat_dispersion_real
_atom_type_scat_dispersion_imag
_atom_type_scat_source
C C 0.0033 0.0016 'International Tables Vol C Tables 4.2.6.8 and 6.1.1.4'
H H 0.0000 0.0000 'International Tables Vol C Tables 4.2.6.8 and 6.1.1.4'
N N 0.0061 0.0033 'International Tables Vol C Tables 4.2.6.8 and 6.1.1.4'
Cu Cu 0.3201 1.2651 'International Tables Vol C Tables 4.2.6.8 and 6.1.1.4'

loop_
_geom_angle_atom_site_label_1
_geom_angle_atom_site_label_2
_geom_angle_atom_site_label_3
_geom_angle
_geom_angle_site_symmetry_1
_geom_angle_site_symmetry_3
_geom_angle_publ_flag
N4 Cu1 N3 170.26(8) . . ?
N4 Cu1 N1 106.45(9) . . ?
N3 Cu1 N1 78.96(7) . . ?
N4 Cu1 N2 96.45(9) . . ?
N3 Cu1 N2 79.52(7) . . ?
N1 Cu1 N2 155.87(7) . . ?
N4 Cu1 N12 87.44(8) . 1_655 ?
N3 Cu1 N12 101.38(7) . 1_655 ?
N1 Cu1 N12 83.21(9) . 1_655 ?
N2 Cu1 N12 90.44(9) . 1_655 ?
N4 Cu1 N7 87.90(8) . . ?
N3 Cu1 N7 83.73(7) . . ?
N1 Cu1 N7 92.47(8) . . ?
N2 Cu1 N7 95.94(8) . . ?
N12 Cu1 N7 172.49(8) 1_655 . ?
N10 Cu2 N7 96.20(10) . . ?
N10 Cu2 N13 164.75(11) . . ?
N7 Cu2 N13 93.70(10) . . ?
N10 Cu2 N13 91.60(10) . 2_665 ?
N7 Cu2 N13 168.64(9) . 2_665 ?
N13 Cu2 N13 77.07(10) . 2_665 ?
N10 Cu2 N6 91.61(8) . 1_455 ?
N7 Cu2 N6 86.50(10) . 1_455 ?
N13 Cu2 N6 100.57(11) . 1_455 ?
N13 Cu2 N6 101.57(12) 2_665 1_455 ?
C1 N1 C5 118.1(2) . . ?
C1 N1 Cu1 124.54(17) . . ?
C5 N1 Cu1 115.76(14) . . ?
C6 N2 C10 118.7(2) . . ?
C6 N2 Cu1 124.43(15) . . ?
C10 N2 Cu1 114.02(16) . . ?
C12 N3 C11 124.91(17) . . ?
C12 N3 Cu1 116.38(13) . . ?
C11 N3 Cu1 116.74(15) . . ?
N5 N4 Cu1 129.01(19) . . ?
N6 N5 N4 176.4(3) . . ?
N8 N7 Cu2 118.04(17) . . ?
N8 N7 Cu1 113.23(17) . . ?
Cu2 N7 Cu1 107.36(10) . . ?
N9 N8 N7 175.8(3) . . ?
N11 N10 Cu2 129.07(19) . . ?
N12 N11 N10 174.7(3) . . ?
N14 N13 Cu2 129.8(2) . . ?
N14 N13 Cu2 126.88(19) . 2_665 ?
Cu2 N13 Cu2 102.93(10) . 2_665 ?
N15 N14 N13 179.3(3) . . ?
N1 C1 C2 122.9(2) . . ?
N1 C1 H1 118.5 . . ?
C2 C1 H1 118.5 . . ?
C1 C2 C3 119.2(2) . . ?
C1 C2 H2 120.4 . . ?
C3 C2 H2 120.4 . . ?
C2 C3 C4 118.7(2) . . ?
C2 C3 H3 120.7 . . ?
C4 C3 H3 120.7 . . ?
C5 C4 C3 119.5(2) . . ?
C5 C4 H4 120.2 . . ?
C3 C4 H4 120.2 . . ?
C4 C5 N1 121.58(19) . . ?
C4 C5 C12 125.95(19) . . ?
N1 C5 C12 111.8(2) . . ?
N2 C6 C7 122.2(2) . . ?
N2 C6 H6 118.9 . . ?
C7 C6 H6 118.9 . . ?
C8 C7 C6 118.8(3) . . ?
C8 C7 H7 120.6 . . ?
C6 C7 H7 120.6 . . ?
C7 C8 C9 119.8(3) . . ?
C7 C8 H8 120.1 . . ?
C9 C8 H8 120.1 . . ?
C10 C9 C8 118.8(2) . . ?
C10 C9 H9 120.6 . . ?
C8 C9 H9 120.6 . . ?
N2 C10 C9 121.4(2) . . ?
N2 C10 C11 112.5(2) . . ?
C9 C10 C11 125.86(19) . . ?
N3 C11 C12 117.4(2) . 2_666 ?
N3 C11 C10 112.19(17) . . ?
C12 C11 C10 130.4(2) 2_666 . ?
N3 C12 C11 117.64(19) . 2_666 ?
N3 C12 C5 112.51(17) . . ?
C11 C12 C5 129.6(2) 2_666 . ?

loop_
_geom_bond_atom_site_label_1
_geom_bond_atom_site_label_2
_geom_bond_distance
_geom_bond_site_symmetry_2
_geom_bond_publ_flag
Cu1 N4 1.9438(19) . ?
Cu1 N3 1.9850(16) . ?
Cu1 N1 2.023(2) . ?
Cu1 N2 2.039(2) . ?
Cu1 N12 2.507(3) 1_655 ?
Cu1 N7 2.561(2) . ?
Cu2 N10 1.9513(19) . ?
Cu2 N7 1.967(2) . ?
Cu2 N13 1.980(2) . ?
Cu2 N13 1.988(3) 2_665 ?
Cu2 N6 2.702(4) 1_455 ?
N1 C1 1.339(3) . ?
N1 C5 1.369(3) . ?
N2 C6 1.338(3) . ?
N2 C10 1.367(3) . ?
N3 C12 1.334(3) . ?
N3 C11 1.343(3) . ?
N4 N5 1.176(3) . ?
N5 N6 1.149(3) . ?
N7 N8 1.205(3) . ?
N8 N9 1.153(3) . ?
N10 N11 1.191(3) . ?
N11 N12 1.148(3) . ?
N13 N14 1.215(3) . ?
N13 Cu2 1.988(3) 2_665 ?
N14 N15 1.122(3) . ?
C1 C2 1.365(4) . ?
C1 H1 0.9300 . ?
C2 C3 1.385(4) . ?
C2 H2 0.9300 . ?
C3 C4 1.389(3) . ?
C3 H3 0.9300 . ?
C4 C5 1.368(3) . ?
C4 H4 0.9300 . ?
C5 C12 1.496(3) . ?
C6 C7 1.379(4) . ?
C6 H6 0.9300 . ?
C7 C8 1.378(4) . ?
C7 H7 0.9300 . ?
C8 C9 1.381(4) . ?
C8 H8 0.9300 . ?
C9 C10 1.380(3) . ?
C9 H9 0.9300 . ?
C10 C11 1.485(3) . ?
C11 C12 1.411(3) 2_666 ?
C12 C11 1.411(3) 2_666 ?
